data_7053542
loop_
_publ_author_name
'Helten, Holger'
'Daniels, J\"org'
'Nieger, Martin'
'Streubel, Rainer'

_publ_section_title
;
 Extended \p conjugation in 2H-1,4,2-diazaphosphole complexes
;
_journal_issue 8
_journal_name_full 'New Journal of Chemistry'
_journal_page_first 1593
_journal_paper_doi 10.1039/c0nj00151a
_journal_volume 34
_journal_year 2010
_chemical_formula_moiety 'C22 H25 N2 O5 P S2 Si2 W'
_chemical_formula_sum 'C22 H25 N2 O5 P S2 Si2 W'
_chemical_formula_weight 732.56
_chemical_name_common
;
(2-Bis(trimethylsilyl)methyl-3,5,-di(2-thienyl)-2H-1,4,2-
diazaphosphole-kappaP)pentacarbonyltungsten(0)
;
_chemical_name_systematic
;
[2-Bis(trimethylsilyl)methyl-3,5,-di(2-thienyl)-2H-1,4,2-diazaphosphole-
kappaP]pentacarbonyltungsten(0)
;
_space_group_IT_number 2
_symmetry_cell_setting triclinic
_symmetry_space_group_name_Hall '-P 1'
_symmetry_space_group_name_H-M 'P -1'
_atom_sites_solution_hydrogens geom
_atom_sites_solution_primary direct
_atom_sites_solution_secondary difmap
_audit_creation_method SHELXL-97
_cell_angle_alpha 75.868(2)
_cell_angle_beta 84.937(2)
_cell_angle_gamma 65.551(2)
_cell_formula_units_Z 2
_cell_length_a 9.5035(3)
_cell_length_b 10.9580(4)
_cell_length_c 15.4221(7)
_cell_measurement_reflns_used 3746
_cell_measurement_temperature 123(2)
_cell_measurement_theta_max 27.5
_cell_measurement_theta_min 1
_cell_volume 1417.64(10)
_computing_cell_refinement DENZO-SMN
_computing_data_collection Collect
_computing_data_reduction DENZO-SMN
_computing_molecular_graphics XP
_computing_publication_material 'SHELXL-97 (Sheldrick, 1997)'
_computing_structure_refinement 'SHELXL-97 (Sheldrick, 1997)'
_computing_structure_solution 'SHELXS-97 (Sheldrick, 1990)'
_diffrn_ambient_temperature 123(2)
_diffrn_measured_fraction_theta_full 0.996
_diffrn_measured_fraction_theta_max 0.996
_diffrn_measurement_device_type 'Nonius KappaCCD'
_diffrn_measurement_method 'rotation in phi and omega, 2 deg.'
_diffrn_radiation_monochromator graphite
_diffrn_radiation_source 'fine-focus sealed tube'
_diffrn_radiation_type MoK\a
_diffrn_radiation_wavelength 0.71073
_diffrn_reflns_av_R_equivalents 0.0401
_diffrn_reflns_av_sigmaI/netI 0.0416
_diffrn_reflns_limit_h_max 12
_diffrn_reflns_limit_h_min -12
_diffrn_reflns_limit_k_max 14
_diffrn_reflns_limit_k_min -13
_diffrn_reflns_limit_l_max 17
_diffrn_reflns_limit_l_min -20
_diffrn_reflns_number 13970
_diffrn_reflns_theta_full 27.47
_diffrn_reflns_theta_max 27.47
_diffrn_reflns_theta_min 3.00
_exptl_absorpt_coefficient_mu 4.397
_exptl_absorpt_correction_T_max 0.53875
_exptl_absorpt_correction_T_min 0.36309
_exptl_absorpt_correction_type multi-scan
_exptl_absorpt_process_details 'MULABS (Platon, cf. Blessing, 1995)'
_exptl_crystal_colour orange
_exptl_crystal_density_diffrn 1.716
_exptl_crystal_density_meas ?
_exptl_crystal_density_method 'not measured'
_exptl_crystal_description plates
_exptl_crystal_F_000 720
_exptl_crystal_size_max 0.35
_exptl_crystal_size_mid 0.20
_exptl_crystal_size_min 0.15
_refine_diff_density_max 1.268
_refine_diff_density_min -2.092
_refine_diff_density_rms 0.154
_refine_ls_extinction_method none
_refine_ls_goodness_of_fit_ref 1.040
_refine_ls_hydrogen_treatment constr
_refine_ls_matrix_type full
_refine_ls_number_parameters 309
_refine_ls_number_reflns 6484
_refine_ls_number_restraints 119
_refine_ls_restrained_S_all 1.049
_refine_ls_R_factor_all 0.0337
_refine_ls_R_factor_gt 0.0291
_refine_ls_shift/su_max 0.001
_refine_ls_shift/su_mean 0.000
_refine_ls_structure_factor_coef Fsqd
_refine_ls_weighting_details 'calc w=1/[\s^2^(Fo^2^)+(0.0300P)^2^+2.0372P] where P=(Fo^2^+2Fc^2^)/3'
_refine_ls_weighting_scheme calc
_refine_ls_wR_factor_gt 0.0668
_refine_ls_wR_factor_ref 0.0686
_reflns_number_gt 5969
_reflns_number_total 6484
_reflns_threshold_expression >2sigma(I)
_cod_data_source_file c0nj00151a.txt
_cod_data_source_block str010_m
_cod_depositor_comments
;
The following automatic conversions were performed:

'_exptl_crystal_density_meas' value 'none' was changed to '?' - the
value is perceived as not measured.

Automatic conversion script
Id: cif_fix_values 3008 2015-01-20 13:52:24Z robertas 
;
_cod_original_cell_volume 1417.64(9)
_cod_database_code 7053542

loop_
_symmetry_equiv_pos_as_xyz
'x, y, z'
'-x, -y, -z'

loop_
_atom_site_label
_atom_site_type_symbol
_atom_site_fract_x
_atom_site_fract_y
_atom_site_fract_z
_atom_site_U_iso_or_equiv
_atom_site_adp_type
_atom_site_occupancy
_atom_site_symmetry_multiplicity
_atom_site_calc_flag
_atom_site_refinement_flags
_atom_site_disorder_assembly
_atom_site_disorder_group
W1 W 0.141679(15) 0.723722(14) 0.378633(9) 0.01758(5) Uani 1 1 d . . .
C1A C -0.0036(4) 0.8331(4) 0.4613(3) 0.0277(8) Uani 1 1 d . . .
O1A O -0.0853(4) 0.8936(3) 0.5097(2) 0.0422(8) Uani 1 1 d . . .
C1B C 0.2600(5) 0.8448(4) 0.3701(3) 0.0291(9) Uani 1 1 d . . .
O1B O 0.3214(4) 0.9152(3) 0.3696(3) 0.0458(9) Uani 1 1 d . . .
C1C C 0.0173(4) 0.6062(4) 0.3879(2) 0.0227(7) Uani 1 1 d . . .
O1C O -0.0537(3) 0.5431(3) 0.3918(2) 0.0319(6) Uani 1 1 d . . .
C1D C 0.0106(4) 0.8609(4) 0.2710(3) 0.0228(7) Uani 1 1 d . . .
O1D O -0.0619(3) 0.9388(3) 0.2108(2) 0.0341(7) Uani 1 1 d . . .
C1E C 0.2749(4) 0.5980(4) 0.4887(3) 0.0235(8) Uani 1 1 d . . .
O1E O 0.3454(4) 0.5366(3) 0.5525(2) 0.0364(7) Uani 1 1 d . . .
P1 P 0.30444(10) 0.58986(9) 0.26622(6) 0.01651(17) Uani 1 1 d . . .
N1 N 0.1810(3) 0.5869(3) 0.1937(2) 0.0210(6) Uani 1 1 d . . .
C1 C 0.1678(4) 0.6827(4) 0.1225(2) 0.0190(7) Uani 1 1 d D A .
N2 N 0.2613(3) 0.7591(3) 0.1103(2) 0.0206(6) Uani 1 1 d . . .
C2 C 0.3533(4) 0.7160(4) 0.1788(2) 0.0191(7) Uani 1 1 d D . .
C3 C 0.4631(4) 0.4194(4) 0.2890(2) 0.0190(7) Uani 1 1 d . . .
H3 H 0.5273 0.4247 0.3348 0.023 Uiso 1 1 calc R . .
Si1 Si 0.40015(12) 0.27440(10) 0.35077(7) 0.0219(2) Uani 1 1 d . . .
C4 C 0.2426(5) 0.2692(5) 0.2905(3) 0.0344(10) Uani 1 1 d . . .
H4A H 0.2751 0.2603 0.2294 0.052 Uiso 1 1 calc R . .
H4B H 0.1497 0.3544 0.2885 0.052 Uiso 1 1 calc R . .
H4C H 0.2200 0.1902 0.3219 0.052 Uiso 1 1 calc R . .
C5 C 0.3379(5) 0.2902(4) 0.4670(3) 0.0304(9) Uani 1 1 d . . .
H5A H 0.4208 0.2927 0.4991 0.046 Uiso 1 1 calc R . .
H5B H 0.3153 0.2110 0.4979 0.046 Uiso 1 1 calc R . .
H5C H 0.2448 0.3753 0.4651 0.046 Uiso 1 1 calc R . .
C6 C 0.5692(5) 0.1031(4) 0.3686(3) 0.0358(10) Uani 1 1 d . . .
H6A H 0.6517 0.1061 0.4009 0.054 Uiso 1 1 calc R . .
H6B H 0.6074 0.0820 0.3106 0.054 Uiso 1 1 calc R . .
H6C H 0.5371 0.0318 0.4037 0.054 Uiso 1 1 calc R . .
Si2 Si 0.60870(12) 0.36171(11) 0.19660(7) 0.0234(2) Uani 1 1 d . . .
C7 C 0.5503(5) 0.2625(5) 0.1351(3) 0.0349(10) Uani 1 1 d . . .
H7A H 0.5337 0.1875 0.1780 0.052 Uiso 1 1 calc R . .
H7B H 0.6321 0.2240 0.0938 0.052 Uiso 1 1 calc R . .
H7C H 0.4544 0.3238 0.1013 0.052 Uiso 1 1 calc R . .
C8 C 0.6353(5) 0.4974(4) 0.1055(3) 0.0376(10) Uani 1 1 d . . .
H8A H 0.6667 0.5556 0.1314 0.056 Uiso 1 1 calc R . .
H8B H 0.5378 0.5540 0.0721 0.056 Uiso 1 1 calc R . .
H8C H 0.7154 0.4538 0.0649 0.056 Uiso 1 1 calc R . .
C9 C 0.7994(5) 0.2637(5) 0.2560(3) 0.0426(11) Uani 1 1 d . . .
H9A H 0.8205 0.3232 0.2865 0.064 Uiso 1 1 calc R . .
H9B H 0.8807 0.2332 0.2127 0.064 Uiso 1 1 calc R . .
H9C H 0.7970 0.1833 0.3001 0.064 Uiso 1 1 calc R . .
C10 C 0.0567(4) 0.7194(4) 0.0523(2) 0.0239(7) Uani 1 1 d DU . .
C11 C 0.0187(9) 0.8258(8) -0.0263(5) 0.0255(14) Uiso 0.590(4) 1 d PDU A 1
H11 H 0.0725 0.8842 -0.0423 0.031 Uiso 0.590(4) 1 calc PR A 1
C12 C -0.0983(9) 0.8404(7) -0.0776(5) 0.0274(13) Uiso 0.590(4) 1 d PDU A 1
H12 H -0.1373 0.9085 -0.1313 0.033 Uiso 0.590(4) 1 calc PR A 1
C13 C -0.1503(9) 0.7427(8) -0.0400(5) 0.0317(14) Uiso 0.590(4) 1 d PDU A 1
H13 H -0.2320 0.7339 -0.0657 0.038 Uiso 0.590(4) 1 calc PR A 1
S1 S -0.0556(2) 0.6328(2) 0.06000(14) 0.0302(5) Uiso 0.590(4) 1 d PDU A 1
C11' C -0.0393(13) 0.6490(11) 0.0435(7) 0.0255(14) Uiso 0.41 1 d PDU A 2
H11' H -0.0350 0.5679 0.0854 0.031 Uiso 0.410(4) 1 calc PR A 2
C12' C -0.1356(12) 0.7070(11) -0.0287(7) 0.0274(13) Uiso 0.41 1 d PDU A 2
H12' H -0.2091 0.6761 -0.0422 0.033 Uiso 0.410(4) 1 calc PR A 2
C13' C -0.1107(13) 0.8147(11) -0.0779(7) 0.0317(14) Uiso 0.41 1 d PDU A 2
H13' H -0.1638 0.8669 -0.1329 0.038 Uiso 0.410(4) 1 calc PR A 2
S1' S 0.0270(4) 0.8538(3) -0.0342(2) 0.0302(5) Uiso 0.41 1 d PDU A 2
C14 C 0.4653(4) 0.7705(3) 0.1854(2) 0.0200(7) Uani 1 1 d D . .
C15 C 0.5719(4) 0.7320(4) 0.2536(3) 0.0241(8) Uani 1 1 d D . .
H15 H 0.5777 0.6665 0.3080 0.029 Uiso 1 1 calc R . .
C16 C 0.6701(4) 0.8019(4) 0.2326(3) 0.0301(9) Uani 1 1 d D . .
H16 H 0.7493 0.7896 0.2717 0.036 Uiso 1 1 calc R . .
C17 C 0.6397(5) 0.8890(4) 0.1504(3) 0.0313(9) Uani 1 1 d D . .
H17 H 0.6959 0.9433 0.1255 0.038 Uiso 1 1 calc R . .
S2 S 0.48916(11) 0.89014(10) 0.09673(7) 0.0286(2) Uani 1 1 d D . .

loop_
_atom_site_aniso_label
_atom_site_aniso_U_11
_atom_site_aniso_U_22
_atom_site_aniso_U_33
_atom_site_aniso_U_23
_atom_site_aniso_U_13
_atom_site_aniso_U_12
W1 0.01812(8) 0.01883(8) 0.01511(8) -0.00308(5) 0.00225(5) -0.00768(6)
C1A 0.0257(19) 0.028(2) 0.029(2) -0.0061(17) 0.0049(16) -0.0121(16)
O1A 0.0417(17) 0.0448(19) 0.041(2) -0.0221(16) 0.0169(15) -0.0147(15)
C1B 0.0292(19) 0.027(2) 0.033(2) -0.0136(18) 0.0085(17) -0.0108(17)
O1B 0.0470(18) 0.0389(18) 0.069(3) -0.0293(18) 0.0201(17) -0.0284(16)
C1C 0.0204(17) 0.0262(19) 0.0165(18) -0.0004(15) 0.0011(14) -0.0074(15)
O1C 0.0288(14) 0.0358(16) 0.0345(17) -0.0031(13) 0.0019(12) -0.0194(13)
C1D 0.0206(17) 0.0234(19) 0.0232(19) -0.0032(16) 0.0027(15) -0.0093(15)
O1D 0.0344(15) 0.0292(15) 0.0306(16) 0.0055(13) -0.0066(13) -0.0104(13)
C1E 0.0257(18) 0.0262(19) 0.0223(19) -0.0064(16) 0.0003(15) -0.0139(16)
O1E 0.0455(17) 0.0412(18) 0.0250(16) 0.0013(14) -0.0151(14) -0.0219(15)
P1 0.0182(4) 0.0183(4) 0.0129(4) -0.0016(3) 0.0002(3) -0.0084(3)
N1 0.0211(14) 0.0221(15) 0.0201(16) -0.0061(13) 0.0000(12) -0.0082(12)
C1 0.0195(16) 0.0205(17) 0.0166(17) -0.0084(14) 0.0010(13) -0.0055(14)
N2 0.0217(14) 0.0217(15) 0.0173(15) -0.0038(12) 0.0007(12) -0.0082(12)
C2 0.0207(16) 0.0159(16) 0.0189(18) -0.0047(14) 0.0025(14) -0.0057(13)
C3 0.0199(16) 0.0206(17) 0.0161(17) -0.0046(14) -0.0012(13) -0.0075(14)
Si1 0.0270(5) 0.0176(5) 0.0202(5) -0.0004(4) -0.0025(4) -0.0098(4)
C4 0.042(2) 0.036(2) 0.038(2) -0.006(2) -0.0025(19) -0.029(2)
C5 0.034(2) 0.027(2) 0.026(2) 0.0006(17) 0.0027(17) -0.0124(17)
C6 0.043(2) 0.022(2) 0.034(2) -0.0017(18) 0.0001(19) -0.0069(18)
Si2 0.0238(5) 0.0237(5) 0.0245(5) -0.0101(4) 0.0049(4) -0.0096(4)
C7 0.050(3) 0.037(2) 0.027(2) -0.0147(19) 0.0097(19) -0.025(2)
C8 0.046(2) 0.033(2) 0.037(3) -0.016(2) 0.024(2) -0.019(2)
C9 0.026(2) 0.052(3) 0.050(3) -0.026(3) 0.007(2) -0.010(2)
C10 0.0208(15) 0.0254(17) 0.0216(17) -0.0072(14) -0.0005(13) -0.0044(13)
C14 0.0287(18) 0.0147(16) 0.0136(17) 0.0010(13) 0.0004(14) -0.0082(14)
C15 0.0269(18) 0.0222(18) 0.024(2) -0.0033(15) 0.0004(15) -0.0119(15)
C16 0.0261(19) 0.029(2) 0.037(2) -0.0037(18) -0.0054(17) -0.0139(17)
C17 0.031(2) 0.026(2) 0.038(2) -0.0014(18) 0.0001(18) -0.0164(17)
S2 0.0289(5) 0.0277(5) 0.0267(5) 0.0052(4) -0.0003(4) -0.0153(4)

loop_
_atom_type_symbol
_atom_type_description
_atom_type_scat_dispersion_real
_atom_type_scat_dispersion_imag
_atom_type_scat_source
C C 0.0033 0.0016 'International Tables Vol C Tables 4.2.6.8 and 6.1.1.4'
H H 0.0000 0.0000 'International Tables Vol C Tables 4.2.6.8 and 6.1.1.4'
N N 0.0061 0.0033 'International Tables Vol C Tables 4.2.6.8 and 6.1.1.4'
O O 0.0106 0.0060 'International Tables Vol C Tables 4.2.6.8 and 6.1.1.4'
Si Si 0.0817 0.0704 'International Tables Vol C Tables 4.2.6.8 and 6.1.1.4'
P P 0.1023 0.0942 'International Tables Vol C Tables 4.2.6.8 and 6.1.1.4'
S S 0.1246 0.1234 'International Tables Vol C Tables 4.2.6.8 and 6.1.1.4'
W W -0.8490 6.8722 'International Tables Vol C Tables 4.2.6.8 and 6.1.1.4'

loop_
_geom_angle_atom_site_label_1
_geom_angle_atom_site_label_2
_geom_angle_atom_site_label_3
_geom_angle
C1A W1 C1D 90.40(16)
C1A W1 C1B 87.37(15)
C1D W1 C1B 88.76(16)
C1A W1 C1E 87.41(16)
C1D W1 C1E 175.82(14)
C1B W1 C1E 87.58(16)
C1A W1 C1C 91.26(15)
C1D W1 C1C 90.54(14)
C1B W1 C1C 178.46(14)
C1E W1 C1C 93.07(14)
C1A W1 P1 174.96(11)
C1D W1 P1 85.71(10)
C1B W1 P1 95.74(11)
C1E W1 P1 96.66(11)
C1C W1 P1 85.57(10)
O1A C1A W1 178.8(4)
O1B C1B W1 176.0(4)
O1C C1C W1 178.6(3)
O1D C1D W1 179.1(3)
O1E C1E W1 174.9(3)
N1 P1 C3 106.68(15)
N1 P1 C2 90.55(16)
C3 P1 C2 112.25(16)
N1 P1 W1 107.55(11)
C3 P1 W1 127.74(12)
C2 P1 W1 105.67(11)
C1 N1 P1 108.0(2)
N1 C1 N2 121.4(3)
N1 C1 C10 122.0(3)
N2 C1 C10 116.6(3)
C2 N2 C1 109.5(3)
N2 C2 C14 122.8(3)
N2 C2 P1 109.7(2)
C14 C2 P1 127.3(3)
P1 C3 Si2 119.88(19)
P1 C3 Si1 113.56(17)
Si2 C3 Si1 111.02(17)
P1 C3 H3 103.3
Si2 C3 H3 103.3
Si1 C3 H3 103.3
C4 Si1 C5 109.1(2)
C4 Si1 C6 109.8(2)
C5 Si1 C6 102.9(2)
C4 Si1 C3 112.42(18)
C5 Si1 C3 111.71(17)
C6 Si1 C3 110.50(18)
Si1 C4 H4A 109.5
Si1 C4 H4B 109.5
H4A C4 H4B 109.5
Si1 C4 H4C 109.5
H4A C4 H4C 109.5
H4B C4 H4C 109.5
Si1 C5 H5A 109.5
Si1 C5 H5B 109.5
H5A C5 H5B 109.5
Si1 C5 H5C 109.5
H5A C5 H5C 109.5
H5B C5 H5C 109.5
Si1 C6 H6A 109.5
Si1 C6 H6B 109.5
H6A C6 H6B 109.5
Si1 C6 H6C 109.5
H6A C6 H6C 109.5
H6B C6 H6C 109.5
C8 Si2 C9 105.5(2)
C8 Si2 C7 103.3(2)
C9 Si2 C7 114.9(2)
C8 Si2 C3 118.14(17)
C9 Si2 C3 104.62(19)
C7 Si2 C3 110.70(17)
Si2 C7 H7A 109.5
Si2 C7 H7B 109.5
H7A C7 H7B 109.5
Si2 C7 H7C 109.5
H7A C7 H7C 109.5
H7B C7 H7C 109.5
Si2 C8 H8A 109.5
Si2 C8 H8B 109.5
H8A C8 H8B 109.5
Si2 C8 H8C 109.5
H8A C8 H8C 109.5
H8B C8 H8C 109.5
Si2 C9 H9A 109.5
Si2 C9 H9B 109.5
H9A C9 H9B 109.5
Si2 C9 H9C 109.5
H9A C9 H9C 109.5
H9B C9 H9C 109.5
C11 C10 C1 130.0(4)
C11 C10 C11' 102.4(6)
C1 C10 C11' 127.5(5)
C11 C10 S1' 8.3(3)
C1 C10 S1' 121.9(3)
C11' C10 S1' 110.6(4)
C11 C10 S1 110.1(4)
C1 C10 S1 119.9(3)
C11' C10 S1 9.2(4)
S1' C10 S1 118.1(3)
C12 C11 C10 116.6(6)
C12 C11 H11 121.7
C10 C11 H11 121.7
C13 C12 C11 108.8(6)
C13 C12 H12 125.6
C11 C12 H12 125.6
C12 C13 S1 114.8(6)
C12 C13 H13 122.6
S1 C13 H13 122.6
C10 S1 C13 89.7(3)
C12' C11' C10 115.2(7)
C12' C11' H11' 122.4
C10 C11' H11' 122.4
C13' C12' C11' 109.1(8)
C13' C12' H12' 125.4
C11' C12' H12' 125.4
C12' C13' S1' 115.8(8)
C12' C13' H13' 122.1
S1' C13' H13' 122.1
C10 S1' C13' 89.1(4)
C15 C14 C2 128.6(3)
C15 C14 S2 111.5(3)
C2 C14 S2 119.7(3)
C14 C15 C16 111.9(3)
C14 C15 H15 124.1
C16 C15 H15 124.1
C17 C16 C15 112.7(4)
C17 C16 H16 123.6
C15 C16 H16 123.6
C16 C17 S2 112.6(3)
C16 C17 H17 123.7
S2 C17 H17 123.7
C17 S2 C14 91.26(18)

loop_
_geom_bond_atom_site_label_1
_geom_bond_atom_site_label_2
_geom_bond_distance
W1 C1A 2.009(4)
W1 C1D 2.041(4)
W1 C1B 2.041(4)
W1 C1E 2.044(4)
W1 C1C 2.054(4)
W1 P1 2.5377(9)
C1A O1A 1.145(5)
C1B O1B 1.142(5)
C1C O1C 1.138(4)
C1D O1D 1.141(5)
C1E O1E 1.135(5)
P1 N1 1.705(3)
P1 C3 1.824(4)
P1 C2 1.858(4)
N1 C1 1.294(5)
C1 N2 1.426(4)
C1 C10 1.445(5)
N2 C2 1.296(5)
C2 C14 1.441(5)
C3 Si2 1.927(4)
C3 Si1 1.933(4)
C3 H3 1.0000
Si1 C4 1.857(4)
Si1 C5 1.863(4)
Si1 C6 1.873(4)
C4 H4A 0.9800
C4 H4B 0.9800
C4 H4C 0.9800
C5 H5A 0.9800
C5 H5B 0.9800
C5 H5C 0.9800
C6 H6A 0.9800
C6 H6B 0.9800
C6 H6C 0.9800
Si2 C8 1.865(4)
Si2 C9 1.865(5)
Si2 C7 1.867(4)
C7 H7A 0.9800
C7 H7B 0.9800
C7 H7C 0.9800
C8 H8A 0.9800
C8 H8B 0.9800
C8 H8C 0.9800
C9 H9A 0.9800
C9 H9B 0.9800
C9 H9C 0.9800
C10 C11 1.413(8)
C10 C11' 1.450(9)
C10 S1' 1.671(5)
C10 S1 1.677(4)
C11 C12 1.355(9)
C11 H11 0.9500
C12 C13 1.346(9)
C12 H12 0.9500
C13 S1 1.756(8)
C13 H13 0.9500
C11' C12' 1.354(12)
C11' H11' 0.9500
C12' C13' 1.336(11)
C12' H12' 0.9500
C13' S1' 1.764(10)
C13' H13' 0.9500
C14 C15 1.389(5)
C14 S2 1.719(3)
C15 C16 1.407(5)
C15 H15 0.9500
C16 C17 1.359(6)
C16 H16 0.9500
C17 S2 1.709(4)
C17 H17 0.9500

loop_
_geom_hbond_atom_site_label_D
_geom_hbond_atom_site_label_H
_geom_hbond_atom_site_label_A
_geom_hbond_distance_DH
_geom_hbond_distance_HA
_geom_hbond_distance_DA
_geom_hbond_angle_DHA
_geom_hbond_site_symmetry_A
C3 H3 O1E 1.00 2.41 3.407(4) 172.8 2_666
C15 H15 O1E 0.95 2.59 3.525(5) 167.9 2_666

loop_
_geom_torsion_atom_site_label_1
_geom_torsion_atom_site_label_2
_geom_torsion_atom_site_label_3
_geom_torsion_atom_site_label_4
_geom_torsion
C1D W1 C1A O1A 165(17)
C1B W1 C1A O1A -106(17)
C1E W1 C1A O1A -19(17)
C1C W1 C1A O1A 74(17)
P1 W1 C1A O1A 125(17)
C1A W1 C1B O1B 13(6)
C1D W1 C1B O1B 104(6)
C1E W1 C1B O1B -74(6)
C1C W1 C1B O1B 41(10)
P1 W1 C1B O1B -171(6)
C1A W1 C1C O1C 79(15)
C1D W1 C1C O1C -11(15)
C1B W1 C1C O1C 51(18)
C1E W1 C1C O1C 166(15)
P1 W1 C1C O1C -97(15)
C1A W1 C1D O1D 78(23)
C1B W1 C1D O1D -9(23)
C1E W1 C1D O1D 20(24)
C1C W1 C1D O1D 169(100)
P1 W1 C1D O1D -105(23)
C1A W1 C1E O1E -33(4)
C1D W1 C1E O1E 26(5)
C1B W1 C1E O1E 55(4)
C1C W1 C1E O1E -124(4)
P1 W1 C1E O1E 150(4)
C1A W1 P1 N1 -4.5(13)
C1D W1 P1 N1 -44.11(15)
C1B W1 P1 N1 -132.43(17)
C1E W1 P1 N1 139.34(15)
C1C W1 P1 N1 46.76(16)
C1A W1 P1 C3 -133.2(13)
C1D W1 P1 C3 -172.82(17)
C1B W1 P1 C3 98.86(19)
C1E W1 P1 C3 10.64(17)
C1C W1 P1 C3 -81.95(17)
C1A W1 P1 C2 91.2(13)
C1D W1 P1 C2 51.58(15)
C1B W1 P1 C2 -36.74(17)
C1E W1 P1 C2 -124.96(15)
C1C W1 P1 C2 142.46(15)
C3 P1 N1 C1 -121.8(2)
C2 P1 N1 C1 -8.4(3)
W1 P1 N1 C1 98.3(2)
P1 N1 C1 N2 6.9(4)
P1 N1 C1 C10 -172.1(3)
N1 C1 N2 C2 0.2(4)
C10 C1 N2 C2 179.2(3)
C1 N2 C2 C14 178.3(3)
C1 N2 C2 P1 -6.6(3)
N1 P1 C2 N2 9.0(3)
C3 P1 C2 N2 117.3(3)
W1 P1 C2 N2 -99.4(2)
N1 P1 C2 C14 -176.2(3)
C3 P1 C2 C14 -67.9(3)
W1 P1 C2 C14 75.4(3)
N1 P1 C3 Si2 69.8(2)
C2 P1 C3 Si2 -27.9(2)
W1 P1 C3 Si2 -161.20(11)
N1 P1 C3 Si1 -64.8(2)
C2 P1 C3 Si1 -162.49(17)
W1 P1 C3 Si1 64.2(2)
P1 C3 Si1 C4 55.6(3)
Si2 C3 Si1 C4 -83.0(2)
P1 C3 Si1 C5 -67.6(2)
Si2 C3 Si1 C5 153.87(19)
P1 C3 Si1 C6 178.6(2)
Si2 C3 Si1 C6 40.0(2)
P1 C3 Si2 C8 24.5(3)
Si1 C3 Si2 C8 160.1(2)
P1 C3 Si2 C9 141.3(2)
Si1 C3 Si2 C9 -83.0(2)
P1 C3 Si2 C7 -94.3(2)
Si1 C3 Si2 C7 41.3(3)
N1 C1 C10 C11 175.2(6)
N2 C1 C10 C11 -3.8(7)
N1 C1 C10 C11' -8.3(8)
N2 C1 C10 C11' 172.7(7)
N1 C1 C10 S1' 173.4(3)
N2 C1 C10 S1' -5.6(5)
N1 C1 C10 S1 -2.2(5)
N2 C1 C10 S1 178.7(3)
C1 C10 C11 C12 -176.1(6)
C11' C10 C11 C12 6.8(10)
S1' C10 C11 C12 -165(4)
S1 C10 C11 C12 1.6(9)
C10 C11 C12 C13 -1.4(11)
C11 C12 C13 S1 0.6(10)
C11 C10 S1 C13 -0.9(5)
C1 C10 S1 C13 177.0(4)
C11' C10 S1 C13 -35(3)
S1' C10 S1 C13 1.2(4)
C12 C13 S1 C10 0.2(7)
C11 C10 C11' C12' -3.7(12)
C1 C10 C11' C12' 179.1(8)
S1' C10 C11' C12' -2.5(12)
S1 C10 C11' C12' 144(4)
C10 C11' C12' C13' 3.3(15)
C11' C12' C13' S1' -2.8(15)
C11 C10 S1' C13' 9(3)
C1 C10 S1' C13' 179.2(5)
C11' C10 S1' C13' 0.7(7)
S1 C10 S1' C13' -5.1(5)
C12' C13' S1' C10 1.3(10)
N2 C2 C14 C15 -178.7(4)
P1 C2 C14 C15 7.1(6)
N2 C2 C14 S2 -4.3(5)
P1 C2 C14 S2 -178.47(19)
C2 C14 C15 C16 175.3(4)
S2 C14 C15 C16 0.5(4)
C14 C15 C16 C17 -0.8(5)
C15 C16 C17 S2 0.7(5)
C16 C17 S2 C14 -0.4(3)
C15 C14 S2 C17 -0.1(3)
C2 C14 S2 C17 -175.4(3)
